data_4030749
loop_
_publ_author_name
'Que, Yonglei'
'Li, Tuanjie'
'Yu, Chenxia'
'Wang, Xiang-Shan'
'Yao, Changsheng'

_publ_section_title
;
 Enantioselective Assembly of Spirocyclic Oxindole-dihydropyranones
 through NHC-Catalyzed Cascade Reaction of Isatins with
 N-Hydroxybenzotriazole Esters of \a,\b-Unsaturated Carboxylic Acid.
;
_journal_issue 6
_journal_name_full 'The Journal of organic chemistry'
_journal_page_first 3289
_journal_page_last 3294
_journal_paper_doi 10.1021/jo502920w
_journal_volume 80
_journal_year 2015
_chemical_absolute_configuration ad
_chemical_formula_sum 'C22 H18 F N O4'
_chemical_formula_weight 379.37
_chemical_name_systematic
; 
 ? 
;
_space_group_IT_number 19
_symmetry_cell_setting orthorhombic
_symmetry_space_group_name_Hall 'P 2ac 2ab'
_symmetry_space_group_name_H-M 'P 21 21 21'
_atom_sites_solution_hydrogens geom
_atom_sites_solution_primary direct
_atom_sites_solution_secondary difmap
_audit_creation_method SHELXL-97
_cell_angle_alpha 90.00
_cell_angle_beta 90.00
_cell_angle_gamma 90.00
_cell_formula_units_Z 4
_cell_length_a 9.5333(7)
_cell_length_b 11.1732(8)
_cell_length_c 17.3909(12)
_cell_measurement_reflns_used 1543
_cell_measurement_temperature 293(2)
_cell_measurement_theta_max 70.5500
_cell_measurement_theta_min 5.0670
_cell_volume 1852.4(2)
_computing_cell_refinement 'Bruker FRAMBO'
_computing_data_collection 'Bruker FRAMBO'
_computing_data_reduction 'Bruker SAINT'
_computing_molecular_graphics 'Bruker SHELXTL'
_computing_publication_material 'Bruker SHELXTL'
_computing_structure_refinement 'SHELXL-97 (Sheldrick, 1997)'
_computing_structure_solution 'SHELXS-97 (Sheldrick, 1990)'
_diffrn_ambient_temperature 293(2)
_diffrn_measured_fraction_theta_full 0.999
_diffrn_measured_fraction_theta_max 0.999
_diffrn_measurement_device_type 'CCD area detector'
_diffrn_measurement_method 'phi and omega scans'
_diffrn_radiation_monochromator graphite
_diffrn_radiation_source 'fine-focus sealed tube'
_diffrn_radiation_type CuK\a
_diffrn_radiation_wavelength 1.54178
_diffrn_reflns_av_R_equivalents 0.0329
_diffrn_reflns_av_sigmaI/netI 0.0533
_diffrn_reflns_limit_h_max 11
_diffrn_reflns_limit_h_min -10
_diffrn_reflns_limit_k_max 6
_diffrn_reflns_limit_k_min -13
_diffrn_reflns_limit_l_max 18
_diffrn_reflns_limit_l_min -20
_diffrn_reflns_number 4013
_diffrn_reflns_theta_full 66.16
_diffrn_reflns_theta_max 66.16
_diffrn_reflns_theta_min 4.70
_exptl_absorpt_coefficient_mu 0.837
_exptl_absorpt_correction_T_max 0.8118
_exptl_absorpt_correction_T_min 0.7307
_exptl_absorpt_correction_type multi-scan
_exptl_absorpt_process_details sadabs
_exptl_crystal_colour colorless
_exptl_crystal_density_diffrn 1.360
_exptl_crystal_density_method 'not measured'
_exptl_crystal_description block
_exptl_crystal_F_000 792
_exptl_crystal_size_max 0.40
_exptl_crystal_size_mid 0.38
_exptl_crystal_size_min 0.26
_refine_diff_density_max 0.147
_refine_diff_density_min -0.146
_refine_diff_density_rms 0.037
_refine_ls_abs_structure_details 'Flack H D (1983), Acta Cryst. A39, 876-881'
_refine_ls_abs_structure_Flack 0.0(3)
_refine_ls_extinction_coef 0.0124(6)
_refine_ls_extinction_expression Fc^*^=kFc[1+0.001xFc^2^\l^3^/sin(2\q)]^-1/4^
_refine_ls_extinction_method SHELXL
_refine_ls_goodness_of_fit_ref 1.017
_refine_ls_hydrogen_treatment mixed
_refine_ls_matrix_type full
_refine_ls_number_parameters 255
_refine_ls_number_reflns 2842
_refine_ls_number_restraints 0
_refine_ls_restrained_S_all 1.017
_refine_ls_R_factor_all 0.0550
_refine_ls_R_factor_gt 0.0443
_refine_ls_shift/su_max 0.000
_refine_ls_shift/su_mean 0.000
_refine_ls_structure_factor_coef Fsqd
_refine_ls_weighting_details 'calc w=1/[\s^2^(Fo^2^)+(0.0464P)^2^+0.0000P] where P=(Fo^2^+2Fc^2^)/3'
_refine_ls_weighting_scheme calc
_refine_ls_wR_factor_gt 0.1007
_refine_ls_wR_factor_ref 0.1097
_reflns_number_gt 2402
_reflns_number_total 2842
_reflns_threshold_expression >2sigma(I)
_cod_data_source_file jo502920w_si_002.cif
_cod_data_source_block 140905a
_cod_depositor_comments
;
The following automatic conversions were performed:

'_symmetry_cell_setting' value 'Orthorhombic' changed to
'orthorhombic' according to
/usr/data/users/saulius/crontab/automatic-downloads/rss-feeds/ACS/lib/dictionaries/cif_core.dic
dictionary named 'cif_core.dic' version 2.4.2 from 2011-04-26.

Automatic conversion script
Id: cif_fix_values 3086 2015-02-26 13:12:21Z robertas 

 Adding full bibliography for 4030749.cif.
;
_cod_original_sg_symbol_H-M P2(1)2(1)2(1)
_cod_database_code 4030749

loop_
_symmetry_equiv_pos_as_xyz
'x, y, z'
'-x+1/2, -y, z+1/2'
'-x, y+1/2, -z+1/2'
'x+1/2, -y+1/2, -z'

loop_
_atom_site_label
_atom_site_type_symbol
_atom_site_fract_x
_atom_site_fract_y
_atom_site_fract_z
_atom_site_U_iso_or_equiv
_atom_site_adp_type
_atom_site_occupancy
_atom_site_symmetry_multiplicity
_atom_site_calc_flag
_atom_site_refinement_flags
F1 F 0.3419(2) 0.81623(19) 0.38967(10) 0.0851(7) Uani 1 1 d .
O4 O 0.4068(2) 0.37720(16) 0.78041(10) 0.0432(5) Uani 1 1 d .
N2 N 0.7466(2) 0.4088(2) 0.80537(15) 0.0512(6) Uani 1 1 d .
O1 O 0.2771(2) 0.24115(17) 0.72313(12) 0.0520(5) Uani 1 1 d .
O2 O 0.6658(2) 0.3296(2) 0.69268(13) 0.0646(6) Uani 1 1 d .
O3 O 0.4613(2) 0.6893(2) 1.01355(11) 0.0661(6) Uani 1 1 d .
C1 C 0.3433(3) 0.3315(2) 0.71613(16) 0.0419(6) Uani 1 1 d .
C2 C 0.3503(3) 0.4016(2) 0.64529(16) 0.0454(7) Uani 1 1 d .
H2 H 0.3136 0.3687 0.6005 0.054 Uiso 1 1 calc R
C3 C 0.4072(3) 0.5111(2) 0.64188(15) 0.0397(6) Uani 1 1 d .
C4 C 0.4796(3) 0.5594(2) 0.71196(15) 0.0419(6) Uani 1 1 d .
H4A H 0.4188 0.6179 0.7363 0.050 Uiso 1 1 calc R
H4B H 0.5644 0.6005 0.6961 0.050 Uiso 1 1 calc R
C5 C 0.5178(3) 0.4645(2) 0.77052(15) 0.0396(6) Uani 1 1 d .
C6 C 0.6519(3) 0.3925(3) 0.74875(16) 0.0459(7) Uani 1 1 d .
C7 C 0.6936(3) 0.4809(3) 0.86505(16) 0.0458(7) Uani 1 1 d .
C8 C 0.5561(3) 0.5145(2) 0.84806(14) 0.0378(6) Uani 1 1 d .
C9 C 0.4822(3) 0.5859(2) 0.89733(15) 0.0435(6) Uani 1 1 d .
H9 H 0.3916 0.6104 0.8852 0.052 Uiso 1 1 calc R
C10 C 0.5446(3) 0.6217(3) 0.96617(16) 0.0497(7) Uani 1 1 d .
C11 C 0.6807(3) 0.5888(3) 0.98264(17) 0.0567(8) Uani 1 1 d .
H11 H 0.7220 0.6146 1.0282 0.068 Uiso 1 1 calc R
C12 C 0.7569(4) 0.5180(3) 0.93230(17) 0.0577(8) Uani 1 1 d .
H12 H 0.8487 0.4960 0.9436 0.069 Uiso 1 1 calc R
C13 C 0.3940(3) 0.5895(2) 0.57376(15) 0.0422(6) Uani 1 1 d .
C14 C 0.3093(4) 0.5590(3) 0.51184(18) 0.0608(9) Uani 1 1 d .
H14 H 0.2630 0.4857 0.5121 0.073 Uiso 1 1 calc R
C15 C 0.2920(4) 0.6344(3) 0.45016(19) 0.0685(10) Uani 1 1 d .
H15 H 0.2349 0.6126 0.4091 0.082 Uiso 1 1 calc R
C16 C 0.3597(4) 0.7412(3) 0.45006(16) 0.0559(8) Uani 1 1 d .
C17 C 0.4455(4) 0.7749(3) 0.50812(16) 0.0619(9) Uani 1 1 d .
H17 H 0.4927 0.8477 0.5062 0.074 Uiso 1 1 calc R
C18 C 0.4615(4) 0.6993(3) 0.57014(16) 0.0558(8) Uani 1 1 d .
H18 H 0.5191 0.7226 0.6106 0.067 Uiso 1 1 calc R
C19 C 0.8809(3) 0.3470(3) 0.8077(2) 0.0670(10) Uani 1 1 d .
H19A H 0.8751 0.2764 0.7754 0.080 Uiso 1 1 calc R
H19B H 0.8979 0.3204 0.8600 0.080 Uiso 1 1 calc R
C20 C 1.0005(4) 0.4189(4) 0.7826(2) 0.0794(12) Uani 1 1 d .
H20 H 1.0877 0.3818 0.7842 0.095 Uiso 1 1 calc R
C21 C 0.9986(5) 0.5245(4) 0.7592(3) 0.1005(16) Uani 1 1 d .
H21A H 0.9141 0.5659 0.7563 0.121 Uiso 1 1 calc R
H21B H 1.0817 0.5618 0.7445 0.121 Uiso 1 1 calc R
C22 C 0.5193(5) 0.7310(4) 1.08309(18) 0.0848(13) Uani 1 1 d .
H22A H 0.6011 0.7783 1.0723 0.127 Uiso 1 1 calc R
H22B H 0.5451 0.6641 1.1147 0.127 Uiso 1 1 calc R
H22C H 0.4514 0.7791 1.1096 0.127 Uiso 1 1 calc R

loop_
_atom_site_aniso_label
_atom_site_aniso_U_11
_atom_site_aniso_U_22
_atom_site_aniso_U_33
_atom_site_aniso_U_23
_atom_site_aniso_U_13
_atom_site_aniso_U_12
F1 0.1167(18) 0.0836(14) 0.0551(11) 0.0277(11) -0.0162(12) -0.0042(14)
O4 0.0469(10) 0.0442(10) 0.0385(10) 0.0012(9) 0.0015(8) -0.0035(8)
N2 0.0442(12) 0.0582(15) 0.0510(14) -0.0026(13) 0.0000(12) 0.0096(12)
O1 0.0530(11) 0.0421(10) 0.0609(12) 0.0019(10) -0.0007(10) -0.0101(9)
O2 0.0597(13) 0.0706(14) 0.0636(13) -0.0224(13) -0.0014(12) 0.0086(12)
O3 0.0739(14) 0.0789(15) 0.0455(11) -0.0209(12) -0.0035(11) 0.0071(13)
C1 0.0427(13) 0.0382(14) 0.0449(14) -0.0039(13) 0.0014(12) 0.0034(12)
C2 0.0504(15) 0.0480(15) 0.0377(14) -0.0043(12) -0.0049(13) -0.0035(13)
C3 0.0409(13) 0.0423(14) 0.0361(13) -0.0016(12) -0.0006(12) 0.0013(12)
C4 0.0491(14) 0.0380(13) 0.0387(14) 0.0011(12) -0.0036(13) -0.0053(12)
C5 0.0411(13) 0.0406(14) 0.0373(14) 0.0001(12) -0.0017(12) -0.0033(12)
C6 0.0472(15) 0.0467(16) 0.0440(15) -0.0015(14) 0.0013(13) 0.0008(13)
C7 0.0452(15) 0.0480(15) 0.0442(15) 0.0039(14) -0.0026(13) 0.0032(13)
C8 0.0422(14) 0.0388(13) 0.0323(12) 0.0032(12) -0.0021(11) -0.0014(11)
C9 0.0435(14) 0.0465(15) 0.0404(14) 0.0074(13) -0.0033(12) -0.0006(13)
C10 0.0599(18) 0.0497(16) 0.0394(14) 0.0009(14) -0.0002(14) -0.0041(15)
C11 0.0623(19) 0.069(2) 0.0388(15) -0.0016(15) -0.0115(15) -0.0091(17)
C12 0.0487(16) 0.072(2) 0.0529(18) 0.0019(17) -0.0113(15) 0.0023(16)
C13 0.0443(14) 0.0458(15) 0.0365(14) -0.0003(12) 0.0026(12) -0.0007(13)
C14 0.070(2) 0.064(2) 0.0484(17) 0.0056(15) -0.0168(17) -0.0213(18)
C15 0.076(2) 0.083(2) 0.0470(17) 0.0070(18) -0.0220(17) -0.015(2)
C16 0.068(2) 0.0622(19) 0.0377(14) 0.0077(15) -0.0015(15) 0.0048(18)
C17 0.089(2) 0.0494(19) 0.0474(16) 0.0039(15) -0.0059(18) -0.0095(18)
C18 0.078(2) 0.0492(16) 0.0398(15) -0.0003(13) -0.0141(16) -0.0084(17)
C19 0.0560(18) 0.075(2) 0.070(2) -0.002(2) -0.0036(17) 0.0239(17)
C20 0.058(2) 0.093(3) 0.087(3) 0.001(3) 0.014(2) 0.020(2)
C21 0.072(2) 0.088(3) 0.142(4) 0.020(3) 0.030(3) 0.007(2)
C22 0.099(3) 0.101(3) 0.055(2) -0.028(2) -0.002(2) 0.006(3)

loop_
_atom_type_symbol
_atom_type_description
_atom_type_scat_dispersion_real
_atom_type_scat_dispersion_imag
_atom_type_scat_source
C C 0.0181 0.0091 'International Tables Vol C Tables 4.2.6.8 and 6.1.1.4'
H H 0.0000 0.0000 'International Tables Vol C Tables 4.2.6.8 and 6.1.1.4'
N N 0.0311 0.0180 'International Tables Vol C Tables 4.2.6.8 and 6.1.1.4'
O O 0.0492 0.0322 'International Tables Vol C Tables 4.2.6.8 and 6.1.1.4'
F F 0.0727 0.0534 'International Tables Vol C Tables 4.2.6.8 and 6.1.1.4'

loop_
_geom_angle_atom_site_label_1
_geom_angle_atom_site_label_2
_geom_angle_atom_site_label_3
_geom_angle
C1 O4 C5 118.5(2)
C6 N2 C7 112.0(2)
C6 N2 C19 123.1(3)
C7 N2 C19 124.5(3)
C10 O3 C22 118.1(3)
O1 C1 O4 117.7(3)
O1 C1 C2 124.2(3)
O4 C1 C2 117.8(2)
C3 C2 C1 123.1(3)
C3 C2 H2 118.5
C1 C2 H2 118.5
C2 C3 C13 122.8(2)
C2 C3 C4 118.6(2)
C13 C3 C4 118.4(2)
C3 C4 C5 113.9(2)
C3 C4 H4A 108.8
C5 C4 H4A 108.8
C3 C4 H4B 108.8
C5 C4 H4B 108.8
H4A C4 H4B 107.7
O4 C5 C8 108.7(2)
O4 C5 C4 112.0(2)
C8 C5 C4 113.7(2)
O4 C5 C6 106.3(2)
C8 C5 C6 102.1(2)
C4 C5 C6 113.3(2)
O2 C6 N2 126.4(3)
O2 C6 C5 125.9(3)
N2 C6 C5 107.6(2)
C12 C7 C8 120.6(3)
C12 C7 N2 129.8(3)
C8 C7 N2 109.6(2)
C9 C8 C7 120.6(3)
C9 C8 C5 130.8(2)
C7 C8 C5 108.5(2)
C8 C9 C10 119.0(3)
C8 C9 H9 120.5
C10 C9 H9 120.5
O3 C10 C11 124.6(3)
O3 C10 C9 115.2(3)
C11 C10 C9 120.2(3)
C10 C11 C12 121.0(3)
C10 C11 H11 119.5
C12 C11 H11 119.5
C7 C12 C11 118.6(3)
C7 C12 H12 120.7
C11 C12 H12 120.7
C18 C13 C14 116.9(3)
C18 C13 C3 121.4(3)
C14 C13 C3 121.7(3)
C15 C14 C13 121.6(3)
C15 C14 H14 119.2
C13 C14 H14 119.2
C16 C15 C14 118.9(3)
C16 C15 H15 120.5
C14 C15 H15 120.5
C17 C16 F1 118.8(3)
C17 C16 C15 122.1(3)
F1 C16 C15 119.1(3)
C16 C17 C18 118.7(3)
C16 C17 H17 120.6
C18 C17 H17 120.6
C17 C18 C13 121.7(3)
C17 C18 H18 119.1
C13 C18 H18 119.1
N2 C19 C20 114.6(3)
N2 C19 H19A 108.6
C20 C19 H19A 108.6
N2 C19 H19B 108.6
C20 C19 H19B 108.6
H19A C19 H19B 107.6
C21 C20 C19 127.3(4)
C21 C20 H20 116.3
C19 C20 H20 116.3
C20 C21 H21A 120.0
C20 C21 H21B 120.0
H21A C21 H21B 120.0
O3 C22 H22A 109.5
O3 C22 H22B 109.5
H22A C22 H22B 109.5
O3 C22 H22C 109.5
H22A C22 H22C 109.5
H22B C22 H22C 109.5

loop_
_geom_bond_atom_site_label_1
_geom_bond_atom_site_label_2
_geom_bond_distance
F1 C16 1.355(3)
O4 C1 1.370(3)
O4 C5 1.450(3)
N2 C6 1.349(4)
N2 C7 1.407(4)
N2 C19 1.455(4)
O1 C1 1.197(3)
O2 C6 1.210(3)
O3 C10 1.371(4)
O3 C22 1.409(3)
C1 C2 1.462(4)
C2 C3 1.339(4)
C2 H2 0.9300
C3 C13 1.479(4)
C3 C4 1.501(3)
C4 C5 1.515(4)
C4 H4A 0.9700
C4 H4B 0.9700
C5 C8 1.504(3)
C5 C6 1.557(4)
C7 C12 1.380(4)
C7 C8 1.395(4)
C8 C9 1.367(4)
C9 C10 1.396(4)
C9 H9 0.9300
C10 C11 1.378(4)
C11 C12 1.386(4)
C11 H11 0.9300
C12 H12 0.9300
C13 C18 1.387(4)
C13 C14 1.389(4)
C14 C15 1.374(4)
C14 H14 0.9300
C15 C16 1.357(5)
C15 H15 0.9300
C16 C17 1.353(4)
C17 C18 1.378(4)
C17 H17 0.9300
C18 H18 0.9300
C19 C20 1.461(5)
C19 H19A 0.9700
C19 H19B 0.9700
C20 C21 1.249(5)
C20 H20 0.9300
C21 H21A 0.9300
C21 H21B 0.9300
C22 H22A 0.9600
C22 H22B 0.9600
C22 H22C 0.9600

loop_
_geom_torsion_atom_site_label_1
_geom_torsion_atom_site_label_2
_geom_torsion_atom_site_label_3
_geom_torsion_atom_site_label_4
_geom_torsion
C5 O4 C1 O1 162.7(2)
C5 O4 C1 C2 -22.6(3)
O1 C1 C2 C3 169.6(3)
O4 C1 C2 C3 -4.7(4)
C1 C2 C3 C13 -169.8(3)
C1 C2 C3 C4 6.1(4)
C2 C3 C4 C5 17.6(4)
C13 C3 C4 C5 -166.3(2)
C1 O4 C5 C8 171.8(2)
C1 O4 C5 C4 45.3(3)
C1 O4 C5 C6 -78.9(3)
C3 C4 C5 O4 -41.7(3)
C3 C4 C5 C8 -165.4(2)
C3 C4 C5 C6 78.6(3)
C7 N2 C6 O2 -175.6(3)
C19 N2 C6 O2 -2.4(5)
C7 N2 C6 C5 1.6(3)
C19 N2 C6 C5 174.9(3)
O4 C5 C6 O2 60.7(4)
C8 C5 C6 O2 174.6(3)
C4 C5 C6 O2 -62.7(4)
O4 C5 C6 N2 -116.5(2)
C8 C5 C6 N2 -2.7(3)
C4 C5 C6 N2 120.0(3)
C6 N2 C7 C12 -179.9(3)
C19 N2 C7 C12 6.9(5)
C6 N2 C7 C8 0.2(3)
C19 N2 C7 C8 -172.9(3)
C12 C7 C8 C9 0.8(4)
N2 C7 C8 C9 -179.4(2)
C12 C7 C8 C5 178.1(3)
N2 C7 C8 C5 -2.1(3)
O4 C5 C8 C9 -68.1(3)
C4 C5 C8 C9 57.4(4)
C6 C5 C8 C9 179.8(3)
O4 C5 C8 C7 114.9(2)
C4 C5 C8 C7 -119.6(2)
C6 C5 C8 C7 2.8(3)
C7 C8 C9 C10 -2.1(4)
C5 C8 C9 C10 -178.8(3)
C22 O3 C10 C11 1.8(5)
C22 O3 C10 C9 -178.3(3)
C8 C9 C10 O3 -177.5(3)
C8 C9 C10 C11 2.4(4)
O3 C10 C11 C12 178.6(3)
C9 C10 C11 C12 -1.4(5)
C8 C7 C12 C11 0.3(5)
N2 C7 C12 C11 -179.5(3)
C10 C11 C12 C7 0.0(5)
C2 C3 C13 C18 -175.9(3)
C4 C3 C13 C18 8.1(4)
C2 C3 C13 C14 6.7(4)
C4 C3 C13 C14 -169.2(3)
C18 C13 C14 C15 -0.5(5)
C3 C13 C14 C15 177.0(3)
C13 C14 C15 C16 0.0(6)
C14 C15 C16 C17 1.1(6)
C14 C15 C16 F1 -179.4(3)
F1 C16 C17 C18 178.9(3)
C15 C16 C17 C18 -1.7(5)
C16 C17 C18 C13 1.1(5)
C14 C13 C18 C17 0.0(5)
C3 C13 C18 C17 -177.5(3)
C6 N2 C19 C20 101.4(4)
C7 N2 C19 C20 -86.2(4)
N2 C19 C20 C21 -0.9(7)
